data_3000360
loop_
_publ_author_name
'X.-L. Shen'
'H. Ma'
'Dilip Bhoi'
'J. Gouchi'
'Y. Uwatoko'
'A. Dalan'
'Y. Kawamura'
'H. Sato'
'I. Umehara'
'M. Uehara'

_publ_section_title
;
 Pressure induced superconductivity and multiple structural transitions in
 CsCl-type cubic CeZn single crystal
;
_journal_name_full 'To be published in Crystals'
_chemical_formula_sum 'Ce Zn'
_chemical_name_common CeZn
_chemical_name_systematic 'Cerium Zinc'
_space_group_name_Hall 'P 2 -2a'
_space_group_name_H-M_alt 'P m a 2'
_cell_angle_alpha 90
_cell_angle_beta 90
_cell_angle_gamma 90
_cell_length_a 4.966(13)
_cell_length_b 5.157(6)
_cell_length_c 3.5478(19)
_cell_measurement_temperature 293(2)
_cell_volume 90.9(3)
_diffrn_ambient_temperature 293(2)
_diffrn_radiation_probe x-ray
_diffrn_radiation_type 'Mo K\a'
_diffrn_radiation_wavelength 0.71073
_refine_ls_goodness_of_fit_ref 1.285
_refine_ls_R_factor_all 0.1242
_refine_ls_R_factor_gt 0.1114
_refine_ls_wR_factor_gt 0.2608
_refine_ls_wR_factor_ref 0.2833
_cod_database_code 3000360
_cod_hold_until_date 2023-09-15

loop_
_atom_site_label
_atom_site_fract_x
_atom_site_fract_y
_atom_site_fract_z
? ? ? ?
